data_7054891
loop_
_publ_author_name
'Zitzer, Christina'
'Muesmann, Thomas W. T.'
'Christoffers, Jens'
'Wickleder, Mathias S.'

_publ_section_title
;
 1,4-Benzenedisulfonic acid (H2BDS) as terephthalic acid analogue for the
 preparation of coordination polymers: the examples of M(BDS)(NMP)3(M =
 Mn, Fe, Co; NMP = N-methylpyrrolidone)
;
_journal_issue 8
_journal_name_full 'New J. Chem.'
_journal_page_first 6117
_journal_paper_doi 10.1039/C5NJ00223K
_journal_volume 39
_journal_year 2015
_chemical_formula_moiety 'C21 H31 Mn N3 O9 S2'
_chemical_formula_sum 'C21 H31 Mn N3 O9 S2'
_chemical_formula_weight 588.55
_chemical_name_common (manganese(II)-benzenedisulfonate)(N-methylpyrrolidone)
_space_group_crystal_system triclinic
_space_group_IT_number 2
_space_group_name_Hall '-P 1'
_space_group_name_H-M_alt 'P -1'
_symmetry_space_group_name_Hall '-P 1'
_symmetry_space_group_name_H-M 'P -1'
_atom_sites_solution_hydrogens geom
_atom_sites_solution_primary direct
_atom_sites_solution_secondary difmap
_audit_creation_method SHELXL-97
_audit_update_record
;
2015-03-13 deposited with the CCDC.
2015-05-27 downloaded from the CCDC.
;
_cell_angle_alpha 95.2967(17)
_cell_angle_beta 97.8338(17)
_cell_angle_gamma 92.5755(17)
_cell_formula_units_Z 2
_cell_length_a 9.1684(3)
_cell_length_b 9.6557(3)
_cell_length_c 14.3787(5)
_cell_measurement_reflns_used 9875
_cell_measurement_temperature 120(2)
_cell_measurement_theta_max 36.30
_cell_measurement_theta_min 2.25
_cell_volume 1253.51(7)
_computing_cell_refinement 'Bruker SAINT'
_computing_data_collection 'Bruker APEX2'
_computing_data_reduction 'Bruker SAINT'
_computing_molecular_graphics 'Bruker SHELXTL'
_computing_publication_material 'Bruker SHELXTL'
_computing_structure_refinement 'SHELXL-97 (Sheldrick, 2008)'
_computing_structure_solution 'SHELXS-97 (Sheldrick, 2008)'
_diffrn_ambient_temperature 120(2)
_diffrn_measured_fraction_theta_full 0.998
_diffrn_measured_fraction_theta_max 0.999
_diffrn_measurement_device_type 'Bruker APEX-II CCD'
_diffrn_measurement_method '\f and \w scans'
_diffrn_radiation_monochromator graphite
_diffrn_radiation_type MoK\a
_diffrn_radiation_wavelength 0.71073
_diffrn_reflns_av_R_equivalents 0.0425
_diffrn_reflns_av_unetI/netI 0.0445
_diffrn_reflns_laue_measured_fraction_full 0.998
_diffrn_reflns_laue_measured_fraction_max 0.999
_diffrn_reflns_limit_h_max 15
_diffrn_reflns_limit_h_min -15
_diffrn_reflns_limit_k_max 16
_diffrn_reflns_limit_k_min -16
_diffrn_reflns_limit_l_max 23
_diffrn_reflns_limit_l_min -23
_diffrn_reflns_number 67956
_diffrn_reflns_point_group_measured_fraction_full 0.998
_diffrn_reflns_point_group_measured_fraction_max 0.999
_diffrn_reflns_theta_full 25.242
_diffrn_reflns_theta_max 36.331
_diffrn_reflns_theta_min 1.437
_diffrn_source 'fine-focus sealed tube'
_exptl_absorpt_coefficient_mu 0.749
_exptl_absorpt_correction_T_max 0.9706
_exptl_absorpt_correction_T_min 0.8406
_exptl_absorpt_correction_type numerical
_exptl_absorpt_process_details 'Bruker SAINT'
_exptl_crystal_colour colorless
_exptl_crystal_density_diffrn 1.559
_exptl_crystal_density_method 'not measured'
_exptl_crystal_description plates
_exptl_crystal_F_000 614
_exptl_crystal_size_max 0.240
_exptl_crystal_size_mid 0.113
_exptl_crystal_size_min 0.040
_refine_diff_density_max 1.095
_refine_diff_density_min -0.743
_refine_diff_density_rms 0.068
_refine_ls_extinction_method none
_refine_ls_goodness_of_fit_ref 0.936
_refine_ls_hydrogen_treatment constr
_refine_ls_matrix_type full
_refine_ls_number_parameters 328
_refine_ls_number_reflns 12143
_refine_ls_number_restraints 0
_refine_ls_restrained_S_all 0.936
_refine_ls_R_factor_all 0.0482
_refine_ls_R_factor_gt 0.0300
_refine_ls_shift/su_max 0.001
_refine_ls_shift/su_mean 0.000
_refine_ls_structure_factor_coef Fsqd
_refine_ls_weighting_details 'w=1/[\s^2^(Fo^2^)+(0.0375P)^2^] where P=(Fo^2^+2Fc^2^)/3'
_refine_ls_weighting_scheme calc
_refine_ls_wR_factor_gt 0.0701
_refine_ls_wR_factor_ref 0.0745
_reflns_Friedel_coverage 0.000
_reflns_number_gt 8927
_reflns_number_total 12143
_reflns_threshold_expression 'I > 2\s(I)'
_cod_data_source_file c5nj00223k1.cif
_cod_data_source_block c:\cz466\cz466
_cod_depositor_comments 'Adding full bibliography for 7054889--7054891.cif.'
_cod_database_code 7054891
_shelx_space_group_comment
;
The symmetry employed for this shelxl refinement is uniquely defined
by the following loop, which should always be used as a source of
symmetry information in preference to the above space-group names.
They are only intended as comments.
;
_shelx_estimated_absorpt_t_min 0.841
_shelx_estimated_absorpt_t_max 0.971
_shelxl_version_number 2013-4

loop_
_space_group_symop_operation_xyz
'x, y, z'
'-x, -y, -z'

loop_
_atom_site_label
_atom_site_type_symbol
_atom_site_fract_x
_atom_site_fract_y
_atom_site_fract_z
_atom_site_U_iso_or_equiv
_atom_site_adp_type
_atom_site_occupancy
_atom_site_site_symmetry_order
_atom_site_calc_flag
_atom_site_refinement_flags_posn
_atom_site_refinement_flags_adp
Mn1 Mn 0.98927(2) 0.51799(2) 0.17601(2) 0.00924(3) Uani 1 1 d . .
S1 S 0.21228(2) 0.65654(2) 0.03108(2) 0.00906(4) Uani 1 1 d . .
O11 O 0.90285(7) 0.38998(7) 0.04699(5) 0.01329(13) Uani 1 1 d . .
O13 O 0.25585(8) 0.80271(7) 0.03323(6) 0.01712(14) Uani 1 1 d . .
O12 O 0.17395(7) 0.61875(8) 0.12130(5) 0.01424(13) Uani 1 1 d . .
C1 C 0.37259(10) 0.56561(10) 0.01374(6) 0.00979(15) Uani 1 1 d . .
C2 C 0.43837(10) 0.58514(10) 0.93358(7) 0.01307(17) Uani 1 1 d . .
H2 H 0.3960 0.6433 0.8886 0.016 Uiso 1 1 calc R U
C3 C 0.43349(10) 0.48120(10) 0.08006(7) 0.01259(17) Uani 1 1 d . .
H3 H 0.3880 0.4688 0.1345 0.015 Uiso 1 1 calc R U
S2 S 0.76373(3) 0.37627(3) 0.32847(2) 0.01323(5) Uani 1 1 d . .
O14 O 0.82109(8) 0.42232(8) 0.24541(5) 0.01747(15) Uani 1 1 d . .
O15 O 0.76114(10) 0.22600(8) 0.32817(6) 0.02392(17) Uani 1 1 d . .
O16 O 0.62635(8) 0.43723(9) 0.34293(6) 0.02276(17) Uani 1 1 d . .
C4 C 0.89526(11) 0.44474(10) 0.42577(7) 0.01297(17) Uani 1 1 d . .
C5 C 0.86119(11) 0.55398(11) 0.48747(7) 0.01580(18) Uani 1 1 d . .
H5 H 0.7664 0.5906 0.4787 0.019 Uiso 1 1 calc R U
C6 C 0.03394(11) 0.39061(11) 0.43807(7) 0.01610(18) Uani 1 1 d . .
H6 H 0.0567 0.3160 0.3956 0.019 Uiso 1 1 calc R U
O1 O 0.06328(8) 0.65847(7) 0.30552(5) 0.01423(13) Uani 1 1 d . .
C11 C 0.18612(11) 0.69048(10) 0.35275(7) 0.01268(17) Uani 1 1 d . .
C12 C 0.32952(11) 0.62459(12) 0.34124(8) 0.0204(2) Uani 1 1 d . .
H12A H 0.3662 0.6499 0.2831 0.024 Uiso 1 1 calc R U
H12B H 0.3172 0.5218 0.3385 0.024 Uiso 1 1 calc R U
C13 C 0.43516(12) 0.68398(12) 0.42896(8) 0.0203(2) Uani 1 1 d . .
H13A H 0.5349 0.7050 0.4129 0.024 Uiso 1 1 calc R U
H13B H 0.4425 0.6175 0.4776 0.024 Uiso 1 1 calc R U
C14 C 0.36628(11) 0.81793(11) 0.46386(7) 0.01796(19) Uani 1 1 d . .
H14A H 0.3767 0.8304 0.5336 0.022 Uiso 1 1 calc R U
H14B H 0.4120 0.9009 0.4411 0.022 Uiso 1 1 calc R U
N1 N 0.21168(9) 0.79383(9) 0.42243(6) 0.01479(16) Uani 1 1 d . .
C15 C 0.10165(13) 0.88505(12) 0.45095(8) 0.0219(2) Uani 1 1 d . .
H15A H 0.1044 0.8897 0.5195 0.026 Uiso 1 1 calc R U
H15B H 0.0038 0.8488 0.4199 0.026 Uiso 1 1 calc R U
H15C H 0.1222 0.9785 0.4327 0.026 Uiso 1 1 calc R U
O2 O 0.84638(8) 0.66839(7) 0.12254(5) 0.01491(14) Uani 1 1 d . .
C21 C 0.75615(10) 0.74866(10) 0.15075(7) 0.01307(17) Uani 1 1 d . .
C22 C 0.70035(12) 0.75532(12) 0.24462(8) 0.0196(2) Uani 1 1 d . .
H22A H 0.7833 0.7628 0.2970 0.024 Uiso 1 1 calc R U
H22B H 0.6364 0.6715 0.2491 0.024 Uiso 1 1 calc R U
C23 C 0.6133(2) 0.88534(16) 0.24760(12) 0.0492(5) Uani 1 1 d . .
H23A H 0.6670 0.9597 0.2931 0.059 Uiso 1 1 calc R U
H23B H 0.5157 0.8648 0.2669 0.059 Uiso 1 1 calc R U
C24 C 0.59545(12) 0.93072(12) 0.14819(9) 0.0253(2) Uani 1 1 d . .
H24A H 0.4922 0.9136 0.1171 0.030 Uiso 1 1 calc R U
H24B H 0.6247 1.0309 0.1492 0.030 Uiso 1 1 calc R U
N2 N 0.69412(10) 0.84434(9) 0.10003(7) 0.01786(17) Uani 1 1 d . .
C25 C 0.72020(14) 0.86287(12) 0.00462(8) 0.0249(2) Uani 1 1 d . .
H25A H 0.7636 0.9570 0.0027 0.030 Uiso 1 1 calc R U
H25B H 0.6266 0.8499 -0.0379 0.030 Uiso 1 1 calc R U
H25C H 0.7881 0.7942 -0.0154 0.030 Uiso 1 1 calc R U
O3 O 0.13733(8) 0.35724(7) 0.21369(5) 0.01597(14) Uani 1 1 d . .
C31 C 0.12540(10) 0.22765(10) 0.20846(7) 0.01147(16) Uani 1 1 d . .
C32 C 0.99505(11) 0.13331(11) 0.16329(8) 0.01762(19) Uani 1 1 d . .
H32A H 0.9810 0.1345 0.0939 0.021 Uiso 1 1 calc R U
H32B H 0.9038 0.1621 0.1875 0.021 Uiso 1 1 calc R U
C33 C 0.03339(12) 0.98866(11) 0.19077(9) 0.0214(2) Uani 1 1 d . .
H33A H 0.0080 0.9176 0.1361 0.026 Uiso 1 1 calc R U
H33B H -0.0205 0.9629 0.2424 0.026 Uiso 1 1 calc R U
C34 C 0.20009(11) 0.00056(10) 0.22331(8) 0.01695(19) Uani 1 1 d . .
H34A H 0.2256 -0.0477 0.2807 0.020 Uiso 1 1 calc R U
H34B H 0.2544 -0.0393 0.1731 0.020 Uiso 1 1 calc R U
N3 N 0.23340(9) 0.15056(9) 0.24300(6) 0.01519(16) Uani 1 1 d . .
C35 C 0.37938(12) 0.20709(12) 0.28382(10) 0.0279(3) Uani 1 1 d . .
H35A H 0.4006 0.1835 0.3489 0.033 Uiso 1 1 calc R U
H35B H 0.3840 0.3086 0.2833 0.033 Uiso 1 1 calc R U
H35C H 0.4524 0.1674 0.2468 0.033 Uiso 1 1 calc R U

loop_
_atom_site_aniso_label
_atom_site_aniso_U_11
_atom_site_aniso_U_22
_atom_site_aniso_U_33
_atom_site_aniso_U_23
_atom_site_aniso_U_13
_atom_site_aniso_U_12
Mn1 0.00828(6) 0.00897(6) 0.01020(6) 0.00022(5) 0.00047(5) 0.00143(5)
S1 0.00793(9) 0.00936(10) 0.00959(9) -0.00015(7) 0.00087(7) 0.00067(7)
O11 0.0106(3) 0.0156(3) 0.0124(3) -0.0018(3) -0.0016(2) 0.0026(2)
O13 0.0164(3) 0.0095(3) 0.0249(4) -0.0010(3) 0.0031(3) -0.0008(3)
O12 0.0108(3) 0.0220(4) 0.0108(3) 0.0027(3) 0.0033(2) 0.0025(3)
C1 0.0074(3) 0.0110(4) 0.0106(4) 0.0004(3) 0.0005(3) 0.0001(3)
C2 0.0120(4) 0.0161(4) 0.0121(4) 0.0051(3) 0.0021(3) 0.0033(3)
C3 0.0117(4) 0.0163(4) 0.0109(4) 0.0036(3) 0.0037(3) 0.0028(3)
S2 0.01195(10) 0.01649(11) 0.01064(10) 0.00120(8) 0.00098(8) -0.00374(8)
O14 0.0144(3) 0.0266(4) 0.0107(3) 0.0037(3) 0.0005(3) -0.0054(3)
O15 0.0324(4) 0.0166(4) 0.0204(4) 0.0019(3) -0.0021(3) -0.0070(3)
O16 0.0109(3) 0.0343(5) 0.0212(4) -0.0049(3) 0.0019(3) -0.0022(3)
C4 0.0131(4) 0.0154(4) 0.0103(4) 0.0029(3) 0.0010(3) -0.0024(3)
C5 0.0141(4) 0.0191(5) 0.0139(4) 0.0012(4) 0.0010(3) 0.0019(4)
C6 0.0164(4) 0.0179(5) 0.0133(4) -0.0007(4) 0.0009(3) 0.0014(4)
O1 0.0127(3) 0.0160(3) 0.0131(3) -0.0014(3) 0.0010(2) -0.0004(3)
C11 0.0145(4) 0.0119(4) 0.0118(4) 0.0014(3) 0.0028(3) -0.0002(3)
C12 0.0148(5) 0.0216(5) 0.0231(5) -0.0069(4) 0.0022(4) 0.0035(4)
C13 0.0148(5) 0.0252(5) 0.0199(5) -0.0005(4) -0.0002(4) 0.0032(4)
C14 0.0159(4) 0.0205(5) 0.0152(4) -0.0027(4) -0.0018(4) -0.0026(4)
N1 0.0151(4) 0.0145(4) 0.0139(4) -0.0021(3) 0.0011(3) 0.0019(3)
C15 0.0225(5) 0.0204(5) 0.0226(5) -0.0035(4) 0.0040(4) 0.0076(4)
O2 0.0135(3) 0.0128(3) 0.0188(3) 0.0023(3) 0.0018(3) 0.0047(3)
C21 0.0097(4) 0.0094(4) 0.0195(5) 0.0015(3) 0.0000(3) -0.0003(3)
C22 0.0175(5) 0.0195(5) 0.0229(5) 0.0012(4) 0.0067(4) 0.0031(4)
C23 0.0685(11) 0.0355(8) 0.0573(10) 0.0156(7) 0.0409(9) 0.0309(8)
C24 0.0158(5) 0.0160(5) 0.0438(7) 0.0005(5) 0.0024(5) 0.0067(4)
N2 0.0140(4) 0.0133(4) 0.0265(5) 0.0046(3) 0.0008(3) 0.0043(3)
C25 0.0308(6) 0.0186(5) 0.0244(6) 0.0082(4) -0.0033(5) 0.0009(5)
O3 0.0141(3) 0.0097(3) 0.0222(4) 0.0003(3) -0.0034(3) 0.0016(3)
C31 0.0099(4) 0.0116(4) 0.0127(4) 0.0007(3) 0.0005(3) 0.0020(3)
C32 0.0118(4) 0.0137(4) 0.0253(5) 0.0000(4) -0.0032(4) 0.0001(3)
C33 0.0170(5) 0.0139(5) 0.0321(6) 0.0038(4) -0.0014(4) -0.0025(4)
C34 0.0165(4) 0.0096(4) 0.0239(5) 0.0024(4) -0.0008(4) 0.0012(3)
N3 0.0115(4) 0.0100(4) 0.0222(4) 0.0011(3) -0.0040(3) 0.0011(3)
C35 0.0152(5) 0.0182(5) 0.0451(8) 0.0002(5) -0.0117(5) 0.0003(4)

loop_
_atom_type_symbol
_atom_type_description
_atom_type_scat_dispersion_real
_atom_type_scat_dispersion_imag
_atom_type_scat_source
C C 0.0033 0.0016 'International Tables Vol C Tables 4.2.6.8 and 6.1.1.4'
H H 0.0000 0.0000 'International Tables Vol C Tables 4.2.6.8 and 6.1.1.4'
Mn Mn 0.3368 0.7283 'International Tables Vol C Tables 4.2.6.8 and 6.1.1.4'
N N 0.0061 0.0033 'International Tables Vol C Tables 4.2.6.8 and 6.1.1.4'
O O 0.0106 0.0060 'International Tables Vol C Tables 4.2.6.8 and 6.1.1.4'
S S 0.1246 0.1234 'International Tables Vol C Tables 4.2.6.8 and 6.1.1.4'

loop_
_geom_angle_atom_site_label_1
_geom_angle_atom_site_label_2
_geom_angle_atom_site_label_3
_geom_angle
_geom_angle_site_symmetry_1
_geom_angle_site_symmetry_3
O2 Mn1 O11 85.08(3) . .
O2 Mn1 O14 92.80(3) . .
O11 Mn1 O14 89.18(3) . .
O2 Mn1 O3 173.39(3) . 1_655
O11 Mn1 O3 89.32(3) . 1_655
O14 Mn1 O3 90.62(3) . 1_655
O2 Mn1 O12 90.52(3) . 1_655
O11 Mn1 O12 96.50(3) . 1_655
O14 Mn1 O12 173.65(3) . 1_655
O3 Mn1 O12 86.61(3) 1_655 1_655
O2 Mn1 O1 90.79(3) . 1_655
O11 Mn1 O1 175.70(3) . 1_655
O14 Mn1 O1 89.83(3) . 1_655
O3 Mn1 O1 94.87(3) 1_655 1_655
O12 Mn1 O1 84.72(3) 1_655 1_655
O13 S1 O11 112.41(4) . 2_665
O13 S1 O12 112.92(4) . .
O11 S1 O12 111.99(4) 2_665 .
O13 S1 C1 105.66(4) . .
O11 S1 C1 108.03(4) 2_665 .
O12 S1 C1 105.24(4) . .
S1 O11 Mn1 153.00(4) 2_665 .
S1 O12 Mn1 138.78(5) . 1_455
C3 C1 C2 120.85(8) . 1_554
C3 C1 S1 120.70(7) . .
C2 C1 S1 118.41(7) 1_554 .
C3 C2 C1 119.54(9) 2_666 1_556
C3 C2 H2 120.2 2_666 .
C1 C2 H2 120.2 1_556 .
C1 C3 C2 119.61(8) . 2_666
C1 C3 H3 120.2 . .
C2 C3 H3 120.2 2_666 .
O16 S2 O15 114.77(5) . .
O16 S2 O14 112.21(5) . .
O15 S2 O14 111.56(5) . .
O16 S2 C4 106.21(5) . .
O15 S2 C4 106.30(5) . .
O14 S2 C4 104.95(4) . .
S2 O14 Mn1 152.92(5) . .
C5 C4 C6 120.45(9) . 1_655
C5 C4 S2 120.15(8) . .
C6 C4 S2 119.38(8) 1_655 .
C6 C5 C4 119.78(9) 2_666 .
C6 C5 H5 120.1 2_666 .
C4 C5 H5 120.1 . .
C5 C6 C4 119.77(9) 2_666 1_455
C5 C6 H6 120.1 2_666 .
C4 C6 H6 120.1 1_455 .
C11 O1 Mn1 133.30(6) . 1_455
O1 C11 N1 124.13(9) . .
O1 C11 C12 127.19(9) . .
N1 C11 C12 108.67(9) . .
C11 C12 C13 104.36(8) . .
C11 C12 H12A 110.9 . .
C13 C12 H12A 110.9 . .
C11 C12 H12B 110.9 . .
C13 C12 H12B 110.9 . .
H12A C12 H12B 108.9 . .
C12 C13 C14 104.47(9) . .
C12 C13 H13A 110.9 . .
C14 C13 H13A 110.9 . .
C12 C13 H13B 110.9 . .
C14 C13 H13B 110.9 . .
H13A C13 H13B 108.9 . .
N1 C14 C13 102.83(8) . .
N1 C14 H14A 111.2 . .
C13 C14 H14A 111.2 . .
N1 C14 H14B 111.2 . .
C13 C14 H14B 111.2 . .
H14A C14 H14B 109.1 . .
C11 N1 C15 124.55(9) . .
C11 N1 C14 114.40(8) . .
C15 N1 C14 120.81(9) . .
N1 C15 H15A 109.5 . .
N1 C15 H15B 109.5 . .
H15A C15 H15B 109.5 . .
N1 C15 H15C 109.5 . .
H15A C15 H15C 109.5 . .
H15B C15 H15C 109.5 . .
C21 O2 Mn1 138.74(7) . .
O2 C21 N2 123.54(9) . .
O2 C21 C22 126.95(9) . .
N2 C21 C22 109.52(8) . .
C21 C22 C23 104.49(9) . .
C21 C22 H22A 110.9 . .
C23 C22 H22A 110.9 . .
C21 C22 H22B 110.9 . .
C23 C22 H22B 110.9 . .
H22A C22 H22B 108.9 . .
C22 C23 C24 106.42(10) . .
C22 C23 H23A 110.4 . .
C24 C23 H23A 110.4 . .
C22 C23 H23B 110.4 . .
C24 C23 H23B 110.4 . .
H23A C23 H23B 108.6 . .
N2 C24 C23 103.83(9) . .
N2 C24 H24A 111.0 . .
C23 C24 H24A 111.0 . .
N2 C24 H24B 111.0 . .
C23 C24 H24B 111.0 . .
H24A C24 H24B 109.0 . .
C21 N2 C25 123.75(9) . .
C21 N2 C24 114.37(9) . .
C25 N2 C24 121.88(9) . .
N2 C25 H25A 109.5 . .
N2 C25 H25B 109.5 . .
H25A C25 H25B 109.5 . .
N2 C25 H25C 109.5 . .
H25A C25 H25C 109.5 . .
H25B C25 H25C 109.5 . .
C31 O3 Mn1 134.65(7) . 1_455
O3 C31 N3 123.09(9) . .
O3 C31 C32 127.66(9) . 1_455
N3 C31 C32 109.25(8) . 1_455
C31 C32 C33 104.61(8) 1_655 1_645
C31 C32 H32A 110.8 1_655 .
C33 C32 H32A 110.8 1_645 .
C31 C32 H32B 110.8 1_655 .
C33 C32 H32B 110.8 1_645 .
H32A C32 H32B 108.9 . .
C32 C33 C34 105.02(8) 1_465 1_565
C32 C33 H33A 110.7 1_465 .
C34 C33 H33A 110.7 1_565 .
C32 C33 H33B 110.7 1_465 .
C34 C33 H33B 110.7 1_565 .
H33A C33 H33B 108.8 . .
N3 C34 C33 103.46(8) . 1_545
N3 C34 H34A 111.1 . .
C33 C34 H34A 111.1 1_545 .
N3 C34 H34B 111.1 . .
C33 C34 H34B 111.1 1_545 .
H34A C34 H34B 109.0 . .
C31 N3 C35 123.86(9) . .
C31 N3 C34 114.08(8) . .
C35 N3 C34 121.43(8) . .
N3 C35 H35A 109.5 . .
N3 C35 H35B 109.5 . .
H35A C35 H35B 109.5 . .
N3 C35 H35C 109.5 . .
H35A C35 H35C 109.5 . .
H35B C35 H35C 109.5 . .

loop_
_geom_bond_atom_site_label_1
_geom_bond_atom_site_label_2
_geom_bond_distance
_geom_bond_site_symmetry_2
Mn1 O2 2.1257(7) .
Mn1 O11 2.1645(7) .
Mn1 O14 2.1653(7) .
Mn1 O3 2.1656(7) 1_655
Mn1 O12 2.1883(7) 1_655
Mn1 O1 2.2078(7) 1_655
S1 O13 1.4458(7) .
S1 O11 1.4551(7) 2_665
S1 O12 1.4627(7) .
S1 C1 1.7801(9) .
O11 S1 1.4551(7) 2_665
O12 Mn1 2.1883(7) 1_455
C1 C3 1.3873(13) .
C1 C2 1.3953(12) 1_554
C2 C3 1.3915(13) 2_666
C2 C1 1.3953(12) 1_556
C2 H2 0.9500 .
C3 C2 1.3915(13) 2_666
C3 H3 0.9500 .
S2 O16 1.4462(8) .
S2 O15 1.4498(8) .
S2 O14 1.4659(7) .
S2 C4 1.7737(10) .
C4 C5 1.3891(14) .
C4 C6 1.3917(14) 1_655
C5 C6 1.3871(15) 2_666
C5 H5 0.9500 .
C6 C5 1.3871(15) 2_666
C6 C4 1.3916(14) 1_455
C6 H6 0.9500 .
O1 C11 1.2436(12) .
O1 Mn1 2.2078(7) 1_455
C11 N1 1.3361(13) .
C11 C12 1.5085(14) .
C12 C13 1.5302(16) .
C12 H12A 0.9900 .
C12 H12B 0.9900 .
C13 C14 1.5374(15) .
C13 H13A 0.9900 .
C13 H13B 0.9900 .
C14 N1 1.4604(13) .
C14 H14A 0.9900 .
C14 H14B 0.9900 .
N1 C15 1.4448(13) .
C15 H15A 0.9800 .
C15 H15B 0.9800 .
C15 H15C 0.9800 .
O2 C21 1.2412(11) .
C21 N2 1.3294(13) .
C21 C22 1.5042(14) .
C22 C23 1.5179(17) .
C22 H22A 0.9900 .
C22 H22B 0.9900 .
C23 C24 1.523(2) .
C23 H23A 0.9900 .
C23 H23B 0.9900 .
C24 N2 1.4579(14) .
C24 H24A 0.9900 .
C24 H24B 0.9900 .
N2 C25 1.4500(15) .
C25 H25A 0.9800 .
C25 H25B 0.9800 .
C25 H25C 0.9800 .
O3 C31 1.2456(11) .
O3 Mn1 2.1655(7) 1_455
C31 N3 1.3348(12) .
C31 C32 1.5037(14) 1_455
C32 C31 1.5037(14) 1_655
C32 C33 1.5292(15) 1_645
C32 H32A 0.9900 .
C32 H32B 0.9900 .
C33 C32 1.5292(15) 1_465
C33 C34 1.5322(15) 1_565
C33 H33A 0.9900 .
C33 H33B 0.9900 .
C34 N3 1.4601(13) .
C34 C33 1.5322(15) 1_545
C34 H34A 0.9900 .
C34 H34B 0.9900 .
N3 C35 1.4473(14) .
C35 H35A 0.9800 .
C35 H35B 0.9800 .
C35 H35C 0.9800 .

loop_
_geom_torsion_atom_site_label_1
_geom_torsion_atom_site_label_2
_geom_torsion_atom_site_label_3
_geom_torsion_atom_site_label_4
_geom_torsion
_geom_torsion_site_symmetry_1
_geom_torsion_site_symmetry_4
O13 S1 O12 Mn1 125.27(7) . 1_455
O11 S1 O12 Mn1 -2.83(8) 2_665 1_455
C1 S1 O12 Mn1 -119.95(7) . 1_455
O13 S1 C1 C3 119.52(8) . .
O11 S1 C1 C3 -119.97(8) 2_665 .
O12 S1 C1 C3 -0.19(9) . .
O13 S1 C1 C2 -58.26(9) . 1_554
O11 S1 C1 C2 62.26(9) 2_665 1_554
O12 S1 C1 C2 -177.96(8) . 1_554
C2 C1 C3 C2 -0.16(16) 1_554 2_666
S1 C1 C3 C2 -177.88(8) . 2_666
O16 S2 O14 Mn1 123.01(11) . .
O15 S2 O14 Mn1 -106.60(11) . .
C4 S2 O14 Mn1 8.10(12) . .
O16 S2 C4 C5 -10.36(9) . .
O15 S2 C4 C5 -133.02(8) . .
O14 S2 C4 C5 108.66(8) . .
O16 S2 C4 C6 171.42(8) . 1_655
O15 S2 C4 C6 48.76(9) . 1_655
O14 S2 C4 C6 -69.56(9) . 1_655
C6 C4 C5 C6 -0.07(16) 1_655 2_666
S2 C4 C5 C6 -178.28(8) . 2_666
Mn1 O1 C11 N1 169.90(7) 1_455 .
Mn1 O1 C11 C12 -8.69(15) 1_455 .
O1 C11 C12 C13 -169.02(10) . .
N1 C11 C12 C13 12.21(11) . .
C11 C12 C13 C14 -21.12(11) . .
C12 C13 C14 N1 22.14(11) . .
O1 C11 N1 C15 -1.77(16) . .
C12 C11 N1 C15 177.04(9) . .
O1 C11 N1 C14 -176.27(9) . .
C12 C11 N1 C14 2.55(12) . .
C13 C14 N1 C11 -16.01(11) . .
C13 C14 N1 C15 169.27(9) . .
Mn1 O2 C21 N2 172.10(7) . .
Mn1 O2 C21 C22 -7.58(17) . .
O2 C21 C22 C23 171.16(12) . .
N2 C21 C22 C23 -8.55(13) . .
C21 C22 C23 C24 11.60(15) . .
C22 C23 C24 N2 -10.55(15) . .
O2 C21 N2 C25 2.38(16) . .
C22 C21 N2 C25 -177.89(10) . .
O2 C21 N2 C24 -177.86(10) . .
C22 C21 N2 C24 1.86(12) . .
C23 C24 N2 C21 5.62(14) . .
C23 C24 N2 C25 -174.62(12) . .
Mn1 O3 C31 N3 -175.45(7) 1_455 .
Mn1 O3 C31 C32 5.56(16) 1_455 1_455
O3 C31 N3 C35 -4.82(16) . .
C32 C31 N3 C35 174.34(10) 1_455 .
O3 C31 N3 C34 -175.81(9) . .
C32 C31 N3 C34 3.35(12) 1_455 .
C33 C34 N3 C31 -14.17(12) 1_545 .
C33 C34 N3 C35 174.60(10) 1_545 .
